data_7118301
loop_
_publ_author_name
'K\"uhne, Irina A'
'Mereacre, Valeriu'
'Anson, Christopher E.'
'Powell, Annie K.'

_publ_section_title
;
 Nine members of a family of nine-membered cyclic coordination clusters;
 Fe6Ln3 wheels (Ln = Gd to Lu and Y).
;
_journal_issue 5
_journal_name_full 'Chemical communications (Cambridge, England)'
_journal_page_first 1021
_journal_page_last 1024
_journal_paper_doi 10.1039/c5cc08887a
_journal_volume 52
_journal_year 2016
_chemical_formula_moiety 'C99 H99 Fe6 N6 O39 Y3, 2(H2 O), 9(C H4 O)'
_chemical_formula_sum 'C108 H139 Fe6 N6 O50 Y3'
_chemical_formula_weight 2923.07
_space_group_crystal_system monoclinic
_space_group_IT_number 15
_space_group_name_Hall '-C 2yc'
_space_group_name_H-M_alt 'C 1 2/c 1'
_symmetry_space_group_name_Hall '-C 2yc'
_symmetry_space_group_name_H-M 'C 1 2/c 1'
_atom_sites_solution_hydrogens geom
_atom_sites_solution_primary direct
_atom_sites_solution_secondary difmap
_audit_creation_method SHELXL-2014/7
_audit_update_record
;
2015-10-12 deposited with the CCDC.
2015-11-13 downloaded from the CCDC.
;
_cell_angle_alpha 90
_cell_angle_beta 125.552(9)
_cell_angle_gamma 90
_cell_formula_units_Z 4
_cell_length_a 29.172(4)
_cell_length_b 25.835(3)
_cell_length_c 20.884(3)
_cell_measurement_reflns_used 8510
_cell_measurement_temperature 150(2)
_cell_measurement_theta_max 22.89
_cell_measurement_theta_min 1.58
_cell_volume 12805(3)
_computing_cell_refinement 'X-Area 1.38 (Stoe & Cie GmbH, 2006)'
_computing_data_collection 'WinXpose 1.6.8 (Stoe & Cie GmbH, 2004)'
_computing_data_reduction 'X-Area 1.38 (Stoe & Cie GmbH, 2006)'
_computing_molecular_graphics 'Diamond 2.1 (Crystal Impact, 1998)'
_computing_publication_material 'SHELXL-2014 (Sheldrick, 2014)'
_computing_structure_refinement 'SHELXL-2014 (Sheldrick, 2014)'
_computing_structure_solution 'SHELXTL 6.14 (BrukerAXS Inc., 2003)'
_diffrn_ambient_temperature 150(2)
_diffrn_detector_area_resol_mean 6.667
_diffrn_measured_fraction_theta_full 0.998
_diffrn_measured_fraction_theta_max 0.998
_diffrn_measurement_device_type 'Stoe IPDS II'
_diffrn_measurement_method 'area detector, \w-scans'
_diffrn_radiation_type MoK\a
_diffrn_radiation_wavelength 0.71073
_diffrn_reflns_av_R_equivalents 0.1258
_diffrn_reflns_av_unetI/netI 0.1287
_diffrn_reflns_laue_measured_fraction_full 0.998
_diffrn_reflns_laue_measured_fraction_max 0.998
_diffrn_reflns_limit_h_max 30
_diffrn_reflns_limit_h_min -30
_diffrn_reflns_limit_k_max 27
_diffrn_reflns_limit_k_min -27
_diffrn_reflns_limit_l_max 21
_diffrn_reflns_limit_l_min -19
_diffrn_reflns_number 24944
_diffrn_reflns_point_group_measured_fraction_full 0.998
_diffrn_reflns_point_group_measured_fraction_max 0.998
_diffrn_reflns_theta_full 21.965
_diffrn_reflns_theta_max 21.965
_diffrn_reflns_theta_min 2.116
_diffrn_source 'fine-focus sealed tube'
_exptl_absorpt_coefficient_mu 2.090
_exptl_absorpt_correction_T_max 0.922
_exptl_absorpt_correction_T_min 0.682
_exptl_absorpt_correction_type multi-scan
_exptl_absorpt_process_details
;
XPREP in SHELXTL 6.14 (BrukerAXS Inc., 2003)
;
_exptl_crystal_colour black
_exptl_crystal_density_diffrn 1.516
_exptl_crystal_description block
_exptl_crystal_F_000 6008
_exptl_crystal_preparation 'Magnetic properties'
_exptl_crystal_recrystallization_method 'Re-crystallisation from solvent: '
_exptl_crystal_size_max 0.190
_exptl_crystal_size_mid 0.100
_exptl_crystal_size_min 0.050
_refine_diff_density_max 0.615
_refine_diff_density_min -0.903
_refine_diff_density_rms 0.121
_refine_ls_extinction_method none
_refine_ls_goodness_of_fit_ref 0.965
_refine_ls_hydrogen_treatment constr
_refine_ls_matrix_type full
_refine_ls_number_parameters 690
_refine_ls_number_reflns 7807
_refine_ls_number_restraints 37
_refine_ls_restrained_S_all 0.971
_refine_ls_R_factor_all 0.1215
_refine_ls_R_factor_gt 0.0716
_refine_ls_shift/su_max 0.004
_refine_ls_shift/su_mean 0.000
_refine_ls_structure_factor_coef Fsqd
_refine_ls_weighting_details 'w=1/[\s^2^(Fo^2^)+(0.0946P)^2^] where P=(Fo^2^+2Fc^2^)/3'
_refine_ls_weighting_scheme calc
_refine_ls_wR_factor_gt 0.1724
_refine_ls_wR_factor_ref 0.1918
_reflns_Friedel_coverage 0.000
_reflns_number_gt 4379
_reflns_number_total 7807
_reflns_threshold_expression 'I > 2\s(I)'
_cod_data_source_file c5cc08887a2.cif
_cod_data_source_block ik1798_sq
_cod_database_code 7118301
_shelx_shelxl_version_number 2014/7
_shelx_space_group_comment
;
The symmetry employed for this shelxl refinement is uniquely defined
by the following loop, which should always be used as a source of
symmetry information in preference to the above space-group names.
They are only intended as comments.
;
_shelx_estimated_absorpt_t_min 0.692
_shelx_estimated_absorpt_t_max 0.903

loop_
_space_group_symop_operation_xyz
'x, y, z'
'-x, y, -z+1/2'
'x+1/2, y+1/2, z'
'-x+1/2, y+1/2, -z+1/2'
'-x, -y, -z'
'x, -y, z-1/2'
'-x+1/2, -y+1/2, -z'
'x+1/2, -y+1/2, z-1/2'

loop_
_atom_site_label
_atom_site_type_symbol
_atom_site_fract_x
_atom_site_fract_y
_atom_site_fract_z
_atom_site_U_iso_or_equiv
_atom_site_adp_type
_atom_site_occupancy
_atom_site_site_symmetry_order
_atom_site_calc_flag
_atom_site_refinement_flags_posn
_atom_site_refinement_flags_adp
_atom_site_refinement_flags_occupancy
_atom_site_disorder_assembly
_atom_site_disorder_group
Y1 Y 0.5000 0.27462(6) 0.7500 0.0509(4) Uani 1 2 d S T P . .
Y2 Y 0.33640(4) 0.57184(4) 0.73109(7) 0.0456(3) Uani 1 1 d . . . . .
Fe1 Fe 0.39169(6) 0.33306(6) 0.73819(10) 0.0473(4) Uani 1 1 d . . . . .
Fe2 Fe 0.32955(6) 0.44064(6) 0.72824(9) 0.0455(4) Uani 1 1 d . . . . .
Fe3 Fe 0.44148(6) 0.63944(6) 0.74514(9) 0.0463(4) Uani 1 1 d . . . . .
O1 O 0.4731(3) 0.3274(3) 0.8075(4) 0.0508(18) Uani 1 1 d . . . . .
C1 C 0.5034(4) 0.3511(5) 0.8826(7) 0.065(3) Uani 1 1 d . . . . .
H1A H 0.4960 0.3325 0.9167 0.097 Uiso 1 1 calc R U . . .
H1B H 0.4914 0.3872 0.8773 0.097 Uiso 1 1 calc R U . . .
H1C H 0.5438 0.3499 0.9060 0.097 Uiso 1 1 calc R U . . .
O2 O 0.3956(3) 0.4104(2) 0.7375(4) 0.0426(17) Uani 1 1 d D . . . .
C2A C 0.4189(7) 0.4303(6) 0.6999(10) 0.045(4) Uiso 0.66 1 d D . P A 1
H2A1 H 0.4511 0.4090 0.7131 0.068 Uiso 0.66 1 calc R U P A 1
H2A2 H 0.3904 0.4299 0.6428 0.068 Uiso 0.66 1 calc R U P A 1
H2A3 H 0.4315 0.4659 0.7174 0.068 Uiso 0.66 1 calc R U P A 1
C2B C 0.4374(11) 0.4395(11) 0.743(2) 0.049(8) Uiso 0.34 1 d D . P A 2
H2B1 H 0.4657 0.4164 0.7469 0.073 Uiso 0.34 1 calc R U P A 2
H2B2 H 0.4209 0.4612 0.6959 0.073 Uiso 0.34 1 calc R U P A 2
H2B3 H 0.4554 0.4616 0.7897 0.073 Uiso 0.34 1 calc R U P A 2
O3 O 0.3212(2) 0.4988(2) 0.6623(4) 0.0431(16) Uani 1 1 d . . . . .
C3 C 0.2857(5) 0.4919(5) 0.5785(7) 0.065(3) Uani 1 1 d . . . . .
H3A H 0.2462 0.4961 0.5589 0.097 Uiso 1 1 calc R U . . .
H3B H 0.2914 0.4571 0.5654 0.097 Uiso 1 1 calc R U . . .
H3C H 0.2954 0.5178 0.5537 0.097 Uiso 1 1 calc R U . . .
O4 O 0.4293(3) 0.5892(3) 0.8035(4) 0.0482(18) Uani 1 1 d . . . . .
C4 C 0.4735(5) 0.5768(5) 0.8842(7) 0.077(4) Uani 1 1 d . . . . .
H4A H 0.4693 0.5980 0.9193 0.115 Uiso 1 1 calc R U . . .
H4B H 0.5102 0.5838 0.8943 0.115 Uiso 1 1 calc DR U . . .
H4C H 0.4712 0.5401 0.8939 0.115 Uiso 1 1 calc R U . . .
O5 O 0.5000 0.5955(4) 0.7500 0.048(3) Uani 1 2 d DS T P . .
C5 C 0.5111(8) 0.5449(6) 0.7732(10) 0.045(5) Uiso 0.5 1 d D . P B -1
H5A H 0.5415 0.5322 0.7704 0.068 Uiso 0.5 1 calc R U P B -1
H5B H 0.5225 0.5420 0.8275 0.068 Uiso 0.5 1 calc DR U P B -1
H5C H 0.4771 0.5241 0.7385 0.068 Uiso 0.5 1 calc R U P B -1
O6 O 0.4087(3) 0.3103(3) 0.6611(4) 0.0480(18) Uani 1 1 d . . . . .
C6 C 0.3712(4) 0.2900(4) 0.5895(7) 0.046(3) Uani 1 1 d . . . . .
C7 C 0.3910(5) 0.2544(4) 0.5603(7) 0.057(3) Uani 1 1 d . . . . .
C8 C 0.3557(6) 0.2330(5) 0.4848(8) 0.073(4) Uani 1 1 d . . . . .
H8 H 0.3697 0.2086 0.4659 0.088 Uiso 1 1 calc R U . . .
C9 C 0.2998(5) 0.2485(5) 0.4386(7) 0.068(4) Uani 1 1 d . . . . .
H9 H 0.2753 0.2352 0.3867 0.082 Uiso 1 1 calc R U . . .
C10 C 0.2798(5) 0.2817(5) 0.4657(8) 0.068(4) Uani 1 1 d . . . . .
H10 H 0.2412 0.2912 0.4333 0.082 Uiso 1 1 calc R U . . .
C11 C 0.3149(4) 0.3026(4) 0.5409(7) 0.050(3) Uani 1 1 d . . . . .
C12 C 0.2872(5) 0.3393(4) 0.5661(8) 0.057(3) Uani 1 1 d . . . . .
H12 H 0.2511 0.3533 0.5275 0.068 Uiso 1 1 calc R U . . .
N1 N 0.3119(3) 0.3515(3) 0.6383(6) 0.046(2) Uani 1 1 d . . . . .
O7 O 0.2830(3) 0.3874(3) 0.6514(4) 0.0532(19) Uani 1 1 d . . . . .
O8 O 0.4477(3) 0.2423(3) 0.6119(5) 0.063(2) Uani 1 1 d . . . . .
C13 C 0.4722(6) 0.2125(8) 0.5788(10) 0.140(8) Uani 1 1 d . . . . .
H13A H 0.4599 0.2273 0.5279 0.210 Uiso 1 1 calc R U . . .
H13B H 0.4597 0.1764 0.5714 0.210 Uiso 1 1 calc R U . . .
H13C H 0.5134 0.2139 0.6149 0.210 Uiso 1 1 calc R U . . .
O9 O 0.3660(3) 0.4973(3) 0.8126(4) 0.0440(16) Uani 1 1 d . . . . .
C14 C 0.3679(4) 0.4978(4) 0.8787(6) 0.043(2) Uani 1 1 d . . . . .
C15 C 0.3665(4) 0.5450(4) 0.9113(6) 0.049(3) Uani 1 1 d . . . . .
C16 C 0.3698(4) 0.5477(4) 0.9780(6) 0.052(3) Uani 1 1 d . . . . .
H16 H 0.3670 0.5804 0.9965 0.062 Uiso 1 1 calc R U . . .
C17 C 0.3771(5) 0.5035(5) 1.0199(8) 0.066(3) Uani 1 1 d . . . . .
H17 H 0.3816 0.5057 1.0687 0.079 Uiso 1 1 calc R U . . .
C18 C 0.3780(5) 0.4558(5) 0.9908(7) 0.057(3) Uani 1 1 d . . . . .
H18 H 0.3821 0.4252 1.0189 0.068 Uiso 1 1 calc R U . . .
C19 C 0.3729(4) 0.4520(4) 0.9189(7) 0.053(3) Uani 1 1 d . . . . .
C20 C 0.3759(4) 0.4005(4) 0.8933(8) 0.054(3) Uani 1 1 d . . . . .
H20 H 0.3890 0.3727 0.9298 0.064 Uiso 1 1 calc R U . . .
N2 N 0.3617(3) 0.3910(3) 0.8242(6) 0.045(2) Uani 1 1 d . . . . .
O10 O 0.3719(3) 0.3403(3) 0.8130(4) 0.0541(19) Uani 1 1 d . . . . .
O11 O 0.3602(3) 0.5879(3) 0.8662(4) 0.0488(18) Uani 1 1 d . . . . .
C21 C 0.3742(7) 0.6371(5) 0.9068(8) 0.095(5) Uani 1 1 d . . . . .
H21A H 0.4096 0.6338 0.9594 0.143 Uiso 1 1 calc R U . . .
H21B H 0.3440 0.6475 0.9117 0.143 Uiso 1 1 calc R U . . .
H21C H 0.3786 0.6635 0.8769 0.143 Uiso 1 1 calc R U . . .
O12 O 0.3643(3) 0.6105(3) 0.6548(4) 0.0488(18) Uani 1 1 d . . . . .
C22 C 0.3273(4) 0.6370(4) 0.5895(7) 0.052(3) Uani 1 1 d . . . . .
C23 C 0.2699(5) 0.6317(5) 0.5557(8) 0.071(4) Uani 1 1 d . . . . .
C24 C 0.2292(5) 0.6563(6) 0.4852(9) 0.094(5) Uani 1 1 d . . . . .
H24 H 0.1904 0.6517 0.4630 0.113 Uiso 1 1 calc R U . . .
C25 C 0.2453(6) 0.6873(7) 0.4476(10) 0.108(6) Uani 1 1 d . . . . .
H25 H 0.2176 0.7037 0.3994 0.130 Uiso 1 1 calc R U . . .
C26 C 0.3018(6) 0.6944(6) 0.4803(8) 0.084(4) Uani 1 1 d . . . . .
H26 H 0.3127 0.7154 0.4538 0.101 Uiso 1 1 calc R U . . .
C27 C 0.3435(4) 0.6709(4) 0.5523(7) 0.053(3) Uani 1 1 d . . . . .
C28 C 0.4018(5) 0.6806(4) 0.5819(7) 0.050(3) Uani 1 1 d . . . . .
H28A H 0.4098 0.6942 0.5471 0.060 Uiso 1 1 calc R U . . .
N3 N 0.4426(4) 0.6712(3) 0.6534(6) 0.048(2) Uani 1 1 d . . . . .
O13 O 0.4957(3) 0.6825(3) 0.6733(4) 0.0512(19) Uani 1 1 d . . . . .
O14 O 0.2567(3) 0.6003(3) 0.5968(5) 0.061(2) Uani 1 1 d D . . . .
C29A C 0.1968(6) 0.5856(8) 0.5542(12) 0.058(5) Uiso 0.59 1 d D . P C 1
H29A H 0.1919 0.5636 0.5880 0.086 Uiso 0.59 1 calc R U P C 1
H29B H 0.1738 0.6169 0.5402 0.086 Uiso 0.59 1 calc R U P C 1
H29C H 0.1850 0.5666 0.5063 0.086 Uiso 0.59 1 calc R U P C 1
C29B C 0.2000(9) 0.6114(13) 0.5762(19) 0.066(9) Uiso 0.41 1 d D . P C 2
H29D H 0.1922 0.5886 0.6062 0.099 Uiso 0.41 1 calc R U P C 2
H29E H 0.1983 0.6476 0.5889 0.099 Uiso 0.41 1 calc R U P C 2
H29F H 0.1719 0.6056 0.5198 0.099 Uiso 0.41 1 calc R U P C 2
O15 O 0.4396(3) 0.2127(3) 0.7405(5) 0.065(2) Uani 1 1 d . . . . .
O16 O 0.3724(3) 0.2570(3) 0.7404(5) 0.056(2) Uani 1 1 d . . . . .
C30 C 0.3918(5) 0.2179(5) 0.7287(8) 0.063(3) Uani 1 1 d . . . . .
C31 C 0.3562(5) 0.1694(4) 0.7002(8) 0.062(3) Uani 1 1 d . . . . .
C32 C 0.3629(6) 0.1317(5) 0.6594(9) 0.083(4) Uani 1 1 d . . . . .
H32 H 0.3918 0.1349 0.6517 0.100 Uiso 1 1 calc R U . . .
C33 C 0.3273(6) 0.0892(6) 0.6297(12) 0.116(6) Uani 1 1 d . . . . .
H33 H 0.3316 0.0640 0.6005 0.139 Uiso 1 1 calc R U . . .
C34 C 0.2860(7) 0.0826(7) 0.6413(13) 0.121(7) Uani 1 1 d . . . . .
H34 H 0.2622 0.0531 0.6204 0.145 Uiso 1 1 calc R U . . .
C35 C 0.2791(6) 0.1192(7) 0.6837(12) 0.116(7) Uani 1 1 d . . . . .
H35 H 0.2510 0.1142 0.6927 0.139 Uiso 1 1 calc R U . . .
C36 C 0.3138(5) 0.1644(5) 0.7138(9) 0.082(4) Uani 1 1 d . . . . .
H36 H 0.3088 0.1901 0.7417 0.099 Uiso 1 1 calc R U . . .
O17 O 0.2578(3) 0.4572(3) 0.7216(4) 0.055(2) Uani 1 1 d . . . . .
O18 O 0.2573(3) 0.5448(3) 0.7219(4) 0.0484(18) Uani 1 1 d . . . . .
C37 C 0.2383(5) 0.5009(5) 0.7218(7) 0.063(3) Uani 1 1 d D U . . .
C38A C 0.1901(17) 0.4929(16) 0.740(2) 0.181(10) Uiso 0.5 1 d DG U P D 1
C39A C 0.1962(11) 0.4597(12) 0.797(2) 0.174(16) Uiso 0.5 1 d G U P D 1
H39A H 0.2301 0.4407 0.8300 0.209 Uiso 0.5 1 calc R U P D 1
C40A C 0.1527(14) 0.4543(11) 0.8057(17) 0.118(11) Uiso 0.5 1 d G U P D 1
H40A H 0.1568 0.4316 0.8446 0.142 Uiso 0.5 1 calc R U P D 1
C41A C 0.1030(11) 0.4822(15) 0.758(2) 0.23(2) Uiso 0.5 1 d G U P D 1
H41A H 0.0733 0.4785 0.7635 0.281 Uiso 0.5 1 calc R U P D 1
C42A C 0.0969(15) 0.5154(15) 0.701(2) 0.25(2) Uiso 0.5 1 d G U P D 1
H42A H 0.0630 0.5344 0.6678 0.304 Uiso 0.5 1 calc R U P D 1
C43A C 0.140(2) 0.5207(14) 0.692(2) 0.282(18) Uiso 0.5 1 d G U P D 1
H43A H 0.1362 0.5435 0.6531 0.338 Uiso 0.5 1 calc R U P D 1
C38B C 0.1695(12) 0.516(2) 0.676(3) 0.181(10) Uiso 0.5 1 d DG U P D 2
C39B C 0.134(3) 0.4765(17) 0.627(3) 0.37(3) Uiso 0.5 1 d G U P D 2
H39B H 0.1495 0.4453 0.6227 0.448 Uiso 0.5 1 calc R U P D 2
C40B C 0.076(3) 0.483(3) 0.584(3) 0.41(3) Uiso 0.5 1 d G U P D 2
H40B H 0.0517 0.4555 0.5501 0.496 Uiso 0.5 1 calc R U P D 2
C41B C 0.0533(11) 0.528(3) 0.589(3) 0.34(3) Uiso 0.5 1 d G U P D 2
H41B H 0.0136 0.5323 0.5600 0.413 Uiso 0.5 1 calc R U P D 2
C42B C 0.089(3) 0.568(2) 0.638(4) 0.28(2) Uiso 0.5 1 d G U P D 2
H42B H 0.0734 0.5989 0.6424 0.342 Uiso 0.5 1 calc R U P D 2
C43B C 0.147(2) 0.5617(18) 0.682(3) 0.29(2) Uiso 0.5 1 d G U P D 2
H43B H 0.1711 0.5888 0.7150 0.353 Uiso 0.5 1 calc R U P D 2
O19 O 0.3247(3) 0.6581(3) 0.7377(5) 0.057(2) Uani 1 1 d . . . . .
O20 O 0.3977(3) 0.6991(3) 0.7506(5) 0.055(2) Uani 1 1 d . . . . .
C44 C 0.3516(5) 0.6981(5) 0.7457(7) 0.060(3) Uani 1 1 d . . . . .
C45 C 0.3310(5) 0.7487(4) 0.7542(8) 0.067(4) Uani 1 1 d . . . . .
C46 C 0.2770(5) 0.7519(5) 0.7351(8) 0.073(4) Uani 1 1 d . . . . .
H46 H 0.2531 0.7224 0.7150 0.088 Uiso 1 1 calc R U . . .
C47 C 0.2577(6) 0.7981(6) 0.7451(9) 0.082(5) Uani 1 1 d . . . . .
H47 H 0.2209 0.8000 0.7332 0.098 Uiso 1 1 calc R U . . .
C48 C 0.2909(9) 0.8400(6) 0.7718(13) 0.127(7) Uani 1 1 d . . . . .
H48 H 0.2766 0.8716 0.7766 0.153 Uiso 1 1 calc R U . . .
C49 C 0.3458(9) 0.8389(6) 0.7926(16) 0.167(11) Uani 1 1 d . . . . .
H49 H 0.3699 0.8682 0.8141 0.201 Uiso 1 1 calc R U . . .
C50 C 0.3633(7) 0.7903(5) 0.7794(11) 0.101(5) Uani 1 1 d . . . . .
H50 H 0.3994 0.7882 0.7891 0.121 Uiso 1 1 calc R U . . .
O61A O 0.4854(11) 0.2603(10) 0.4282(16) 0.139(9) Uiso 0.5 1 d . . P . 1
O61B O 0.5162(14) 0.2149(13) 0.359(2) 0.183(12) Uiso 0.5 1 d . . P . 2
O62 O 0.4064(7) 0.2706(5) 0.9314(9) 0.144(5) Uani 1 1 d . . . . .
H62 H 0.3773 0.2891 0.9089 0.217 Uiso 1 1 calc R U . . .
C62 C 0.3905(10) 0.2170(8) 0.9181(13) 0.148(8) Uani 1 1 d . . . . .
H62A H 0.4113 0.1985 0.9685 0.222 Uiso 1 1 calc R U . . .
H62B H 0.3994 0.2019 0.8835 0.222 Uiso 1 1 calc R U . . .
H62C H 0.3500 0.2140 0.8933 0.222 Uiso 1 1 calc R U . . .

loop_
_atom_site_aniso_label
_atom_site_aniso_U_11
_atom_site_aniso_U_22
_atom_site_aniso_U_33
_atom_site_aniso_U_23
_atom_site_aniso_U_13
_atom_site_aniso_U_12
Y1 0.0436(9) 0.0552(9) 0.0710(11) 0.000 0.0431(9) 0.000
Y2 0.0393(6) 0.0523(6) 0.0588(7) 0.0070(6) 0.0362(5) 0.0033(5)
Fe1 0.0433(9) 0.0525(9) 0.0616(11) -0.0011(8) 0.0394(8) 0.0005(7)
Fe2 0.0416(8) 0.0522(9) 0.0565(10) 0.0023(8) 0.0364(8) 0.0006(7)
Fe3 0.0451(9) 0.0478(9) 0.0655(11) 0.0055(8) 0.0432(9) 0.0044(7)
O1 0.038(4) 0.064(5) 0.055(5) -0.004(4) 0.030(4) -0.003(3)
C1 0.037(6) 0.087(9) 0.065(9) 0.002(7) 0.026(6) 0.002(6)
O2 0.045(4) 0.047(4) 0.054(4) 0.003(3) 0.039(4) 0.000(3)
O3 0.040(4) 0.049(4) 0.052(4) 0.011(4) 0.033(3) 0.008(3)
C3 0.064(7) 0.075(8) 0.070(9) 0.009(7) 0.047(7) 0.003(6)
O4 0.045(4) 0.052(4) 0.064(5) 0.016(4) 0.041(4) 0.002(3)
C4 0.048(7) 0.114(11) 0.068(9) 0.032(8) 0.034(7) 0.009(7)
O5 0.044(6) 0.058(6) 0.065(7) 0.000 0.044(5) 0.000
O6 0.048(4) 0.056(4) 0.054(5) -0.007(4) 0.038(4) -0.003(4)
C6 0.040(6) 0.049(6) 0.064(8) 0.000(6) 0.038(6) 0.003(5)
C7 0.055(7) 0.056(7) 0.072(9) -0.011(7) 0.044(7) -0.020(6)
C8 0.084(10) 0.076(8) 0.101(11) -0.023(8) 0.077(9) -0.027(8)
C9 0.054(8) 0.094(10) 0.064(8) -0.027(7) 0.039(7) -0.026(7)
C10 0.058(7) 0.086(9) 0.083(10) -0.021(8) 0.054(8) -0.021(7)
C11 0.042(6) 0.053(6) 0.063(8) -0.004(6) 0.035(6) -0.009(5)
C12 0.051(7) 0.052(7) 0.076(9) -0.007(7) 0.042(7) -0.009(6)
N1 0.041(5) 0.052(5) 0.058(6) -0.015(5) 0.035(5) -0.014(4)
O7 0.036(4) 0.062(5) 0.066(5) -0.006(4) 0.032(4) 0.002(3)
O8 0.057(5) 0.070(5) 0.085(6) -0.019(4) 0.054(5) -0.007(4)
C13 0.093(11) 0.23(2) 0.106(13) -0.039(13) 0.064(11) 0.071(13)
O9 0.045(4) 0.052(4) 0.053(4) -0.006(4) 0.039(4) -0.008(3)
C14 0.037(5) 0.050(7) 0.050(6) 0.004(6) 0.031(5) 0.003(5)
C15 0.051(7) 0.053(7) 0.048(7) 0.006(6) 0.031(6) 0.005(5)
C16 0.062(7) 0.057(7) 0.059(8) 0.009(6) 0.048(6) 0.009(6)
C17 0.072(8) 0.073(9) 0.077(9) -0.008(8) 0.058(7) 0.004(7)
C18 0.065(7) 0.065(8) 0.055(7) 0.010(6) 0.043(6) 0.001(6)
C19 0.047(6) 0.064(8) 0.062(8) 0.005(6) 0.040(6) 0.005(6)
C20 0.049(7) 0.057(7) 0.074(9) 0.011(7) 0.047(7) 0.002(5)
N2 0.052(5) 0.043(5) 0.059(6) 0.000(5) 0.043(5) 0.001(4)
O10 0.062(5) 0.054(5) 0.077(5) 0.003(4) 0.057(4) 0.003(4)
O11 0.052(4) 0.045(4) 0.058(5) -0.004(4) 0.037(4) -0.002(3)
C21 0.153(15) 0.066(9) 0.080(10) -0.011(8) 0.076(11) -0.017(9)
O12 0.042(4) 0.049(4) 0.062(5) 0.014(4) 0.034(4) 0.012(3)
C22 0.041(6) 0.059(7) 0.056(7) 0.008(6) 0.029(6) 0.010(6)
C23 0.067(9) 0.073(8) 0.094(10) 0.022(8) 0.058(8) 0.005(7)
C24 0.046(7) 0.139(13) 0.100(11) 0.061(11) 0.044(8) 0.019(8)
C25 0.057(9) 0.148(14) 0.109(13) 0.075(11) 0.042(9) 0.023(9)
C26 0.080(10) 0.108(11) 0.090(10) 0.048(9) 0.064(9) 0.018(8)
C27 0.052(7) 0.058(7) 0.064(8) 0.011(6) 0.043(7) 0.001(6)
C28 0.050(7) 0.051(7) 0.068(8) 0.006(6) 0.046(7) 0.001(5)
N3 0.042(5) 0.051(5) 0.068(7) 0.005(5) 0.042(5) 0.005(4)
O13 0.043(4) 0.056(4) 0.072(5) 0.011(4) 0.044(4) -0.001(3)
O14 0.040(4) 0.080(5) 0.075(5) 0.024(4) 0.041(4) 0.007(4)
O15 0.053(5) 0.066(5) 0.096(6) -0.013(5) 0.055(5) -0.007(4)
O16 0.064(5) 0.041(4) 0.095(6) 0.000(4) 0.064(5) -0.001(4)
C30 0.066(8) 0.054(8) 0.087(10) 0.015(7) 0.055(8) 0.000(6)
C31 0.046(7) 0.053(7) 0.095(10) 0.001(7) 0.045(7) -0.001(6)
C32 0.071(9) 0.070(9) 0.111(12) -0.002(9) 0.055(9) -0.003(7)
C33 0.081(11) 0.072(10) 0.20(2) -0.029(11) 0.087(13) -0.007(9)
C34 0.088(12) 0.071(11) 0.19(2) 0.007(12) 0.071(13) -0.012(9)
C35 0.066(10) 0.100(12) 0.20(2) 0.043(13) 0.085(12) 0.003(9)
C36 0.062(8) 0.071(8) 0.152(13) 0.017(9) 0.084(9) -0.007(7)
O17 0.049(4) 0.061(5) 0.080(6) -0.003(4) 0.052(4) -0.008(4)
O18 0.045(4) 0.049(4) 0.062(5) 0.000(4) 0.037(4) 0.001(4)
C37 0.049(6) 0.071(8) 0.084(9) -0.010(7) 0.048(6) -0.001(7)
O19 0.059(5) 0.062(5) 0.074(6) 0.003(4) 0.053(5) -0.001(4)
O20 0.056(5) 0.052(4) 0.085(6) 0.006(4) 0.056(5) 0.005(4)
C44 0.056(8) 0.070(8) 0.059(8) 0.021(7) 0.036(7) 0.030(7)
C45 0.088(9) 0.041(7) 0.110(11) 0.032(7) 0.080(9) 0.021(7)
C46 0.069(8) 0.085(9) 0.101(10) 0.027(8) 0.070(8) 0.030(7)
C47 0.089(10) 0.096(11) 0.116(12) 0.046(9) 0.091(10) 0.061(9)
C48 0.182(19) 0.064(10) 0.24(2) 0.020(12) 0.178(19) 0.033(11)
C49 0.180(19) 0.065(10) 0.37(4) 0.025(15) 0.22(2) 0.028(11)
C50 0.119(12) 0.068(9) 0.186(18) 0.003(10) 0.129(14) 0.015(9)
O62 0.231(15) 0.114(10) 0.150(13) -0.001(9) 0.146(13) 0.015(10)
C62 0.20(2) 0.121(16) 0.16(2) -0.011(14) 0.128(19) -0.021(15)

loop_
_atom_type_symbol
_atom_type_description
_atom_type_scat_dispersion_real
_atom_type_scat_dispersion_imag
_atom_type_scat_source
C C 0.0033 0.0016 'International Tables Vol C Tables 4.2.6.8 and 6.1.1.4'
H H 0.0000 0.0000 'International Tables Vol C Tables 4.2.6.8 and 6.1.1.4'
N N 0.0061 0.0033 'International Tables Vol C Tables 4.2.6.8 and 6.1.1.4'
O O 0.0106 0.0060 'International Tables Vol C Tables 4.2.6.8 and 6.1.1.4'
Fe Fe 0.3463 0.8444 'International Tables Vol C Tables 4.2.6.8 and 6.1.1.4'
Y Y -2.7962 3.5667 'International Tables Vol C Tables 4.2.6.8 and 6.1.1.4'

loop_
_geom_angle_atom_site_label_1
_geom_angle_atom_site_label_2
_geom_angle_atom_site_label_3
_geom_angle
_geom_angle_site_symmetry_1
_geom_angle_site_symmetry_3
O1 Y1 O1 104.9(4) . 2_656
O1 Y1 O15 88.8(2) . .
O1 Y1 O15 150.1(3) 2_656 .
O1 Y1 O15 150.1(3) . 2_656
O1 Y1 O15 88.9(2) 2_656 2_656
O15 Y1 O15 92.0(4) . 2_656
O1 Y1 O6 85.9(2) . 2_656
O1 Y1 O6 66.4(2) 2_656 2_656
O15 Y1 O6 142.3(3) . 2_656
O15 Y1 O6 75.4(3) 2_656 2_656
O1 Y1 O6 66.4(2) . .
O1 Y1 O6 85.9(2) 2_656 .
O15 Y1 O6 75.4(3) . .
O15 Y1 O6 142.3(3) 2_656 .
O6 Y1 O6 134.4(3) 2_656 .
O1 Y1 O8 75.8(3) . 2_656
O1 Y1 O8 130.9(2) 2_656 2_656
O15 Y1 O8 77.9(3) . 2_656
O15 Y1 O8 75.2(3) 2_656 2_656
O6 Y1 O8 64.7(2) 2_656 2_656
O6 Y1 O8 133.4(2) . 2_656
O1 Y1 O8 130.9(2) . .
O1 Y1 O8 75.8(3) 2_656 .
O15 Y1 O8 75.2(3) . .
O15 Y1 O8 77.9(3) 2_656 .
O6 Y1 O8 133.4(2) 2_656 .
O6 Y1 O8 64.7(2) . .
O8 Y1 O8 140.8(4) 2_656 .
O1 Y1 Fe1 33.13(17) . .
O1 Y1 Fe1 107.03(18) 2_656 .
O15 Y1 Fe1 70.58(18) . .
O15 Y1 Fe1 162.46(19) 2_656 .
O6 Y1 Fe1 117.42(16) 2_656 .
O6 Y1 Fe1 36.20(16) . .
O8 Y1 Fe1 98.73(16) 2_656 .
O8 Y1 Fe1 98.49(16) . .
O1 Y1 Fe1 107.03(18) . 2_656
O1 Y1 Fe1 33.13(17) 2_656 2_656
O15 Y1 Fe1 162.47(19) . 2_656
O15 Y1 Fe1 70.58(18) 2_656 2_656
O6 Y1 Fe1 36.21(16) 2_656 2_656
O6 Y1 Fe1 117.42(17) . 2_656
O8 Y1 Fe1 98.49(16) 2_656 2_656
O8 Y1 Fe1 98.73(16) . 2_656
Fe1 Y1 Fe1 126.92(7) . 2_656
O4 Y2 O3 108.0(2) . .
O4 Y2 O19 85.9(3) . .
O3 Y2 O19 151.6(3) . .
O4 Y2 O18 150.5(2) . .
O3 Y2 O18 82.9(2) . .
O19 Y2 O18 97.1(2) . .
O4 Y2 O9 83.4(2) . .
O3 Y2 O9 68.5(2) . .
O19 Y2 O9 139.2(2) . .
O18 Y2 O9 75.2(2) . .
O4 Y2 O12 67.7(2) . .
O3 Y2 O12 86.7(2) . .
O19 Y2 O12 75.6(2) . .
O18 Y2 O12 141.4(2) . .
O9 Y2 O12 134.0(2) . .
O4 Y2 O14 131.9(2) . .
O3 Y2 O14 79.7(2) . .
O19 Y2 O14 72.8(3) . .
O18 Y2 O14 76.3(2) . .
O9 Y2 O14 139.2(2) . .
O12 Y2 O14 65.4(2) . .
O4 Y2 O11 77.0(2) . .
O3 Y2 O11 132.6(2) . .
O19 Y2 O11 73.9(2) . .
O18 Y2 O11 75.8(2) . .
O9 Y2 O11 65.3(2) . .
O12 Y2 O11 134.4(2) . .
O14 Y2 O11 132.9(2) . .
O4 Y2 Fe3 33.32(17) . .
O3 Y2 Fe3 108.62(15) . .
O19 Y2 Fe3 69.47(18) . .
O18 Y2 Fe3 166.57(17) . .
O9 Y2 Fe3 114.96(14) . .
O12 Y2 Fe3 36.93(17) . .
O14 Y2 Fe3 98.64(16) . .
O11 Y2 Fe3 99.92(15) . .
O4 Y2 Fe2 104.25(18) . .
O3 Y2 Fe2 33.38(16) . .
O19 Y2 Fe2 166.36(18) . .
O18 Y2 Fe2 69.55(17) . .
O9 Y2 Fe2 36.50(16) . .
O12 Y2 Fe2 116.47(16) . .
O14 Y2 Fe2 105.50(19) . .
O11 Y2 Fe2 99.17(16) . .
Fe3 Y2 Fe2 123.87(4) . .
O1 Fe1 O10 102.3(3) . .
O1 Fe1 O2 91.7(3) . .
O10 Fe1 O2 87.4(3) . .
O1 Fe1 O6 79.2(3) . .
O10 Fe1 O6 168.4(3) . .
O2 Fe1 O6 104.0(3) . .
O1 Fe1 O16 98.3(3) . .
O10 Fe1 O16 82.1(3) . .
O2 Fe1 O16 166.8(3) . .
O6 Fe1 O16 86.4(3) . .
O1 Fe1 N1 159.1(3) . .
O10 Fe1 N1 95.7(3) . .
O2 Fe1 N1 78.5(3) . .
O6 Fe1 N1 85.3(3) . .
O16 Fe1 N1 94.6(3) . .
O1 Fe1 Y1 39.1(2) . .
O10 Fe1 Y1 132.8(2) . .
O2 Fe1 Y1 113.03(17) . .
O6 Fe1 Y1 43.8(2) . .
O16 Fe1 Y1 80.09(19) . .
N1 Fe1 Y1 128.9(2) . .
O7 Fe2 O3 102.8(3) . .
O7 Fe2 O2 88.5(3) . .
O3 Fe2 O2 95.0(3) . .
O7 Fe2 O9 168.4(3) . .
O3 Fe2 O9 81.2(3) . .
O2 Fe2 O9 102.1(3) . .
O7 Fe2 O17 84.1(3) . .
O3 Fe2 O17 95.0(3) . .
O2 Fe2 O17 168.7(3) . .
O9 Fe2 O17 84.7(3) . .
O7 Fe2 N2 93.8(3) . .
O3 Fe2 N2 162.0(3) . .
O2 Fe2 N2 78.2(3) . .
O9 Fe2 N2 84.0(3) . .
O17 Fe2 N2 93.7(3) . .
O7 Fe2 Y2 136.6(2) . .
O3 Fe2 Y2 39.4(2) . .
O2 Fe2 Y2 110.38(19) . .
O9 Fe2 Y2 43.57(19) . .
O17 Fe2 Y2 80.8(2) . .
N2 Fe2 Y2 127.5(3) . .
O4 Fe3 O13 104.6(3) . 2_656
O4 Fe3 O5 92.9(3) . .
O13 Fe3 O5 86.5(2) 2_656 .
O4 Fe3 O20 96.9(3) . .
O13 Fe3 O20 79.8(3) 2_656 .
O5 Fe3 O20 164.8(3) . .
O4 Fe3 O12 80.3(3) . .
O13 Fe3 O12 165.9(3) 2_656 .
O5 Fe3 O12 106.7(2) . .
O20 Fe3 O12 86.5(3) . .
O4 Fe3 N3 159.2(3) . .
O13 Fe3 N3 93.9(3) 2_656 .
O5 Fe3 N3 78.6(3) . .
O20 Fe3 N3 95.6(3) . .
O12 Fe3 N3 84.0(3) . .
O4 Fe3 Y2 39.3(2) . .
O13 Fe3 Y2 135.0(2) 2_656 .
O5 Fe3 Y2 114.4(2) . .
O20 Fe3 Y2 80.27(19) . .
O12 Fe3 Y2 44.13(19) . .
N3 Fe3 Y2 127.9(3) . .
C1 O1 Fe1 119.9(6) . .
C1 O1 Y1 132.0(6) . .
Fe1 O1 Y1 107.7(3) . .
O1 C1 H1A 109.5 . .
O1 C1 H1B 109.5 . .
H1A C1 H1B 109.5 . .
O1 C1 H1C 109.5 . .
H1A C1 H1C 109.5 . .
H1B C1 H1C 109.5 . .
C2B O2 Fe2 123.7(14) . .
C2A O2 Fe2 124.1(8) . .
C2B O2 Fe1 126.6(14) . .
C2A O2 Fe1 114.8(8) . .
Fe2 O2 Fe1 109.7(3) . .
O2 C2A H2A1 109.5 . .
O2 C2A H2A2 109.5 . .
H2A1 C2A H2A2 109.5 . .
O2 C2A H2A3 109.5 . .
H2A1 C2A H2A3 109.5 . .
H2A2 C2A H2A3 109.5 . .
O2 C2B H2B1 109.5 . .
O2 C2B H2B2 109.5 . .
H2B1 C2B H2B2 109.5 . .
O2 C2B H2B3 109.5 . .
H2B1 C2B H2B3 109.5 . .
H2B2 C2B H2B3 109.5 . .
C3 O3 Fe2 118.0(6) . .
C3 O3 Y2 128.0(6) . .
Fe2 O3 Y2 107.2(3) . .
O3 C3 H3A 109.5 . .
O3 C3 H3B 109.5 . .
H3A C3 H3B 109.5 . .
O3 C3 H3C 109.5 . .
H3A C3 H3C 109.5 . .
H3B C3 H3C 109.5 . .
C4 O4 Fe3 121.0(6) . .
C4 O4 Y2 130.6(6) . .
Fe3 O4 Y2 107.3(3) . .
O4 C4 H4A 109.5 . .
O4 C4 H4B 109.5 . .
H4A C4 H4B 109.5 . .
O4 C4 H4C 109.5 . .
H4A C4 H4C 109.5 . .
H4B C4 H4C 109.5 . .
C5 O5 Fe3 125.4(10) . .
C5 O5 Fe3 120.4(9) . 2_656
Fe3 O5 Fe3 111.0(5) . 2_656
O5 C5 H5A 109.5 . .
O5 C5 H5B 109.5 . .
H5A C5 H5B 109.5 . .
O5 C5 H5C 109.5 . .
H5A C5 H5C 109.5 . .
H5B C5 H5C 109.5 . .
C6 O6 Fe1 125.6(6) . .
C6 O6 Y1 122.3(6) . .
Fe1 O6 Y1 100.0(3) . .
O6 C6 C11 125.2(9) . .
O6 C6 C7 117.9(9) . .
C11 C6 C7 116.9(11) . .
O8 C7 C6 114.7(10) . .
O8 C7 C8 123.2(11) . .
C6 C7 C8 122.1(11) . .
C9 C8 C7 117.7(12) . .
C9 C8 H8 121.1 . .
C7 C8 H8 121.1 . .
C10 C9 C8 121.2(12) . .
C10 C9 H9 119.4 . .
C8 C9 H9 119.4 . .
C9 C10 C11 120.8(12) . .
C9 C10 H10 119.6 . .
C11 C10 H10 119.6 . .
C6 C11 C10 121.2(11) . .
C6 C11 C12 122.6(11) . .
C10 C11 C12 116.2(10) . .
N1 C12 C11 120.9(11) . .
N1 C12 H12 119.5 . .
C11 C12 H12 119.5 . .
C12 N1 O7 114.2(9) . .
C12 N1 Fe1 131.3(8) . .
O7 N1 Fe1 114.2(6) . .
N1 O7 Fe2 115.2(5) . .
C7 O8 C13 116.1(10) . .
C7 O8 Y1 118.3(6) . .
C13 O8 Y1 125.6(8) . .
O8 C13 H13A 109.5 . .
O8 C13 H13B 109.5 . .
H13A C13 H13B 109.5 . .
O8 C13 H13C 109.5 . .
H13A C13 H13C 109.5 . .
H13B C13 H13C 109.5 . .
C14 O9 Fe2 125.3(6) . .
C14 O9 Y2 120.5(6) . .
Fe2 O9 Y2 99.9(3) . .
O9 C14 C19 122.0(9) . .
O9 C14 C15 120.4(9) . .
C19 C14 C15 117.5(9) . .
C16 C15 O11 124.1(10) . .
C16 C15 C14 122.8(10) . .
O11 C15 C14 113.1(9) . .
C15 C16 C17 120.4(11) . .
C15 C16 H16 119.8 . .
C17 C16 H16 119.8 . .
C16 C17 C18 119.7(11) . .
C16 C17 H17 120.1 . .
C18 C17 H17 120.1 . .
C17 C18 C19 120.5(11) . .
C17 C18 H18 119.7 . .
C19 C18 H18 119.7 . .
C14 C19 C18 118.9(10) . .
C14 C19 C20 123.9(10) . .
C18 C19 C20 117.2(10) . .
N2 C20 C19 122.9(10) . .
N2 C20 H20 118.6 . .
C19 C20 H20 118.6 . .
C20 N2 O10 114.2(9) . .
C20 N2 Fe2 129.7(7) . .
O10 N2 Fe2 116.0(6) . .
N2 O10 Fe1 114.4(5) . .
C15 O11 C21 114.9(8) . .
C15 O11 Y2 117.9(6) . .
C21 O11 Y2 126.9(7) . .
O11 C21 H21A 109.5 . .
O11 C21 H21B 109.5 . .
H21A C21 H21B 109.5 . .
O11 C21 H21C 109.5 . .
H21A C21 H21C 109.5 . .
H21B C21 H21C 109.5 . .
C22 O12 Fe3 123.7(6) . .
C22 O12 Y2 120.6(6) . .
Fe3 O12 Y2 98.9(3) . .
O12 C22 C23 119.1(10) . .
O12 C22 C27 123.0(9) . .
C23 C22 C27 117.8(10) . .
O14 C23 C22 115.3(11) . .
O14 C23 C24 123.1(11) . .
C22 C23 C24 121.5(11) . .
C25 C24 C23 120.1(12) . .
C25 C24 H24 119.9 . .
C23 C24 H24 119.9 . .
C24 C25 C26 120.0(13) . .
C24 C25 H25 120.0 . .
C26 C25 H25 120.0 . .
C25 C26 C27 120.7(11) . .
C25 C26 H26 119.6 . .
C27 C26 H26 119.6 . .
C26 C27 C22 119.6(10) . .
C26 C27 C28 116.7(10) . .
C22 C27 C28 123.6(10) . .
N3 C28 C27 121.8(10) . .
N3 C28 H28A 119.1 . .
C27 C28 H28A 119.1 . .
C28 N3 O13 115.5(8) . .
C28 N3 Fe3 129.8(7) . .
O13 N3 Fe3 114.7(6) . .
N3 O13 Fe3 117.2(5) . 2_656
C23 O14 C29B 111.9(14) . .
C23 O14 C29A 115.8(11) . .
C23 O14 Y2 117.0(7) . .
C29B O14 Y2 122.6(13) . .
C29A O14 Y2 127.1(9) . .
O14 C29A H29A 109.5 . .
O14 C29A H29B 109.5 . .
H29A C29A H29B 109.5 . .
O14 C29A H29C 109.5 . .
H29A C29A H29C 109.5 . .
H29B C29A H29C 109.5 . .
O14 C29B H29D 109.5 . .
O14 C29B H29E 109.5 . .
H29D C29B H29E 109.5 . .
O14 C29B H29F 109.5 . .
H29D C29B H29F 109.5 . .
H29E C29B H29F 109.5 . .
C30 O15 Y1 129.8(7) . .
C30 O16 Fe1 127.4(6) . .
O16 C30 O15 128.1(11) . .
O16 C30 C31 117.4(10) . .
O15 C30 C31 114.5(11) . .
C32 C31 C36 120.6(12) . .
C32 C31 C30 121.0(11) . .
C36 C31 C30 118.4(11) . .
C31 C32 C33 119.8(13) . .
C31 C32 H32 120.1 . .
C33 C32 H32 120.1 . .
C34 C33 C32 121.8(16) . .
C34 C33 H33 119.1 . .
C32 C33 H33 119.1 . .
C33 C34 C35 119.7(15) . .
C33 C34 H34 120.1 . .
C35 C34 H34 120.1 . .
C34 C35 C36 120.6(14) . .
C34 C35 H35 119.7 . .
C36 C35 H35 119.7 . .
C31 C36 C35 117.5(14) . .
C31 C36 H36 121.3 . .
C35 C36 H36 121.3 . .
C37 O17 Fe2 128.8(7) . .
C37 O18 Y2 133.5(6) . .
O18 C37 O17 127.2(9) . .
O18 C37 C38A 122.5(17) . .
O17 C37 C38A 109.3(17) . .
O18 C37 C38B 100(2) . .
O17 C37 C38B 126(2) . .
C39A C38A C43A 120.0 . .
C39A C38A C37 124(3) . .
C43A C38A C37 116(3) . .
C38A C39A C40A 120.0 . .
C38A C39A H39A 120.0 . .
C40A C39A H39A 120.0 . .
C41A C40A C39A 120.0 . .
C41A C40A H40A 120.0 . .
C39A C40A H40A 120.0 . .
C42A C41A C40A 120.0 . .
C42A C41A H41A 120.0 . .
C40A C41A H41A 120.0 . .
C43A C42A C41A 120.0 . .
C43A C42A H42A 120.0 . .
C41A C42A H42A 120.0 . .
C42A C43A C38A 120.0 . .
C42A C43A H43A 120.0 . .
C38A C43A H43A 120.0 . .
C39B C38B C43B 120.0 . .
C39B C38B C37 112(5) . .
C43B C38B C37 128(5) . .
C38B C39B C40B 120.0 . .
C38B C39B H39B 120.0 . .
C40B C39B H39B 120.0 . .
C41B C40B C39B 120.0 . .
C41B C40B H40B 120.0 . .
C39B C40B H40B 120.0 . .
C40B C41B C42B 120.0 . .
C40B C41B H41B 120.0 . .
C42B C41B H41B 120.0 . .
C41B C42B C43B 120.0 . .
C41B C42B H42B 120.0 . .
C43B C42B H42B 120.0 . .
C42B C43B C38B 120.0 . .
C42B C43B H43B 120.0 . .
C38B C43B H43B 120.0 . .
C44 O19 Y2 135.7(7) . .
C44 O20 Fe3 129.6(7) . .
O19 C44 O20 124.9(10) . .
O19 C44 C45 118.3(10) . .
O20 C44 C45 116.7(12) . .
C50 C45 C46 119.7(12) . .
C50 C45 C44 121.0(11) . .
C46 C45 C44 119.3(12) . .
C45 C46 C47 120.2(14) . .
C45 C46 H46 119.9 . .
C47 C46 H46 119.9 . .
C48 C47 C46 119.8(12) . .
C48 C47 H47 120.1 . .
C46 C47 H47 120.1 . .
C47 C48 C49 122.5(15) . .
C47 C48 H48 118.7 . .
C49 C48 H48 118.7 . .
C48 C49 C50 115.4(17) . .
C48 C49 H49 122.3 . .
C50 C49 H49 122.3 . .
C45 C50 C49 122.2(14) . .
C45 C50 H50 118.9 . .
C49 C50 H50 118.9 . .
C62 O62 H62 109.5 . .
O62 C62 H62A 109.5 . .
O62 C62 H62B 109.5 . .
H62A C62 H62B 109.5 . .
O62 C62 H62C 109.5 . .
H62A C62 H62C 109.5 . .
H62B C62 H62C 109.5 . .

loop_
_geom_bond_atom_site_label_1
_geom_bond_atom_site_label_2
_geom_bond_distance
_geom_bond_site_symmetry_2
Y1 O1 2.239(7) .
Y1 O1 2.239(7) 2_656
Y1 O15 2.303(7) .
Y1 O15 2.303(7) 2_656
Y1 O6 2.375(7) 2_656
Y1 O6 2.375(7) .
Y1 O8 2.495(8) 2_656
Y1 O8 2.495(8) .
Y1 Fe1 3.3789(16) .
Y1 Fe1 3.3790(16) 2_656
Y2 O4 2.251(6) .
Y2 O3 2.255(7) .
Y2 O19 2.270(8) .
Y2 O18 2.309(7) .
Y2 O9 2.375(7) .
Y2 O12 2.389(7) .
Y2 O14 2.496(7) .
Y2 O11 2.519(7) .
Y2 Fe3 3.3892(17) .
Y2 Fe2 3.3938(18) .
Fe1 O1 1.939(7) .
Fe1 O10 1.966(7) .
Fe1 O2 2.001(7) .
Fe1 O6 2.026(7) .
Fe1 O16 2.052(7) .
Fe1 N1 2.085(9) .
Fe2 O7 1.943(7) .
Fe2 O3 1.955(6) .
Fe2 O2 1.983(6) .
Fe2 O9 2.049(7) .
Fe2 O17 2.061(7) .
Fe2 N2 2.087(9) .
Fe3 O4 1.950(6) .
Fe3 O13 1.967(7) 2_656
Fe3 O5 2.003(6) .
Fe3 O20 2.046(7) .
Fe3 O12 2.061(7) .
Fe3 N3 2.102(9) .
O1 C1 1.416(13) .
C1 H1A 0.9800 .
C1 H1B 0.9800 .
C1 H1C 0.9800 .
O2 C2B 1.381(17) .
O2 C2A 1.401(13) .
C2A H2A1 0.9800 .
C2A H2A2 0.9800 .
C2A H2A3 0.9800 .
C2B H2B1 0.9800 .
C2B H2B2 0.9800 .
C2B H2B3 0.9800 .
O3 C3 1.436(13) .
C3 H3A 0.9800 .
C3 H3B 0.9800 .
C3 H3C 0.9800 .
O4 C4 1.442(13) .
C4 H4A 0.9800 .
C4 H4B 0.9800 .
C4 H4C 0.9800 .
O5 C5 1.367(14) .
O5 Fe3 2.003(5) 2_656
C5 H5A 0.9800 .
C5 H5B 0.9800 .
C5 H5C 0.9800 .
O6 C6 1.344(12) .
C6 C11 1.378(14) .
C6 C7 1.399(15) .
C7 O8 1.386(13) .
C7 C8 1.402(16) .
C8 C9 1.387(17) .
C8 H8 0.9500 .
C9 C10 1.335(16) .
C9 H9 0.9500 .
C10 C11 1.392(16) .
C10 H10 0.9500 .
C11 C12 1.522(15) .
C12 N1 1.278(14) .
C12 H12 0.9500 .
N1 O7 1.384(10) .
O8 C13 1.469(13) .
C13 H13A 0.9800 .
C13 H13B 0.9800 .
C13 H13C 0.9800 .
O9 C14 1.350(11) .
C14 C19 1.407(14) .
C14 C15 1.409(14) .
C15 C16 1.343(14) .
C15 O11 1.395(12) .
C16 C17 1.379(15) .
C16 H16 0.9500 .
C17 C18 1.382(15) .
C17 H17 0.9500 .
C18 C19 1.423(15) .
C18 H18 0.9500 .
C19 C20 1.458(16) .
C20 N2 1.272(13) .
C20 H20 0.9500 .
N2 O10 1.391(10) .
O11 C21 1.449(14) .
C21 H21A 0.9800 .
C21 H21B 0.9800 .
C21 H21C 0.9800 .
O12 C22 1.334(12) .
C22 C23 1.393(15) .
C22 C27 1.422(15) .
C23 O14 1.388(13) .
C23 C24 1.397(17) .
C24 C25 1.380(18) .
C24 H24 0.9500 .
C25 C26 1.380(17) .
C25 H25 0.9500 .
C26 C27 1.409(16) .
C26 H26 0.9500 .
C27 C28 1.454(14) .
C28 N3 1.280(13) .
C28 H28A 0.9500 .
N3 O13 1.382(10) .
O13 Fe3 1.967(7) 2_656
O14 C29B 1.474(19) .
O14 C29A 1.476(16) .
C29A H29A 0.9800 .
C29A H29B 0.9800 .
C29A H29C 0.9800 .
C29B H29D 0.9800 .
C29B H29E 0.9800 .
C29B H29F 0.9800 .
O15 C30 1.272(13) .
O16 C30 1.250(13) .
C30 C31 1.511(16) .
C31 C32 1.382(17) .
C31 C36 1.425(15) .
C32 C33 1.384(19) .
C32 H32 0.9500 .
C33 C34 1.37(2) .
C33 H33 0.9500 .
C34 C35 1.39(2) .
C34 H34 0.9500 .
C35 C36 1.43(2) .
C35 H35 0.9500 .
C36 H36 0.9500 .
O17 C37 1.263(13) .
O18 C37 1.262(13) .
C37 C38A 1.67(2) .
C37 C38B 1.69(3) .
C38A C39A 1.3900 .
C38A C43A 1.3900 .
C39A C40A 1.3900 .
C39A H39A 0.9500 .
C40A C41A 1.3900 .
C40A H40A 0.9500 .
C41A C42A 1.3900 .
C41A H41A 0.9500 .
C42A C43A 1.3900 .
C42A H42A 0.9500 .
C43A H43A 0.9500 .
C38B C39B 1.3900 .
C38B C43B 1.3900 .
C39B C40B 1.3900 .
C39B H39B 0.9500 .
C40B C41B 1.3900 .
C40B H40B 0.9500 .
C41B C42B 1.3900 .
C41B H41B 0.9500 .
C42B C43B 1.3900 .
C42B H42B 0.9500 .
C43B H43B 0.9500 .
O19 C44 1.251(14) .
O20 C44 1.287(13) .
C44 C45 1.491(16) .
C45 C50 1.323(18) .
C45 C46 1.384(15) .
C46 C47 1.386(17) .
C46 H46 0.9500 .
C47 C48 1.34(2) .
C47 H47 0.9500 .
C48 C49 1.39(2) .
C48 H48 0.9500 .
C49 C50 1.44(2) .
C49 H49 0.9500 .
C50 H50 0.9500 .
O62 C62 1.43(2) .
O62 H62 0.8400 .
C62 H62A 0.9800 .
C62 H62B 0.9800 .
C62 H62C 0.9800 .
